data_7045278
loop_
_publ_author_name
'Movassaghi, Sanam'
'Hanif, Muhammad'
'Holtkamp, Hannah U.'
'S\"ohnel, Tilo'
'Jamieson, Stephen M. F.'
'Hartinger, Christian G.'

_publ_section_title
;
 Making organoruthenium complexes of 8-hydroxyquinolines more hydrophilic:
 impact of a novel l-phenylalanine-derived arene ligand on the biological
 activity.
;
_journal_issue 7
_journal_name_full 'Dalton transactions (Cambridge, England : 2003)'
_journal_page_first 2192
_journal_page_last 2201
_journal_paper_doi 10.1039/c7dt04451h
_journal_volume 47
_journal_year 2018
_chemical_absolute_configuration ad
_chemical_formula_moiety 'C26 H34 Cl4 N2 O6 Ru2'
_chemical_formula_sum 'C26 H34 Cl4 N2 O6 Ru2'
_chemical_formula_weight 814.49
_chemical_name_systematic '[(?6-Ethyl 2-acetamido-3-phenylpropanoate)RuIICl2]2'
_space_group_crystal_system monoclinic
_space_group_IT_number 4
_space_group_name_Hall 'P 2yb'
_space_group_name_H-M_alt 'P 1 21 1'
_symmetry_space_group_name_Hall 'P 2yb'
_symmetry_space_group_name_H-M 'P 1 21 1'
_atom_sites_solution_hydrogens geom
_atom_sites_solution_primary direct
_atom_sites_solution_secondary difmap
_audit_creation_method SHELXL-2016/6
_audit_update_record
;
2017-11-16 deposited with the CCDC.
2018-01-12 downloaded from the CCDC.
;
_cell_angle_alpha 90
_cell_angle_beta 94.369(2)
_cell_angle_gamma 90
_cell_formula_units_Z 2
_cell_length_a 9.7994(4)
_cell_length_b 10.2685(4)
_cell_length_c 15.0143(5)
_cell_measurement_reflns_used 9912
_cell_measurement_temperature 100(2)
_cell_measurement_theta_max 25.332
_cell_measurement_theta_min 3.126
_cell_volume 1506.43(10)
_computing_cell_refinement '<i>SAINT</i> (Bruker, 2008)'
_computing_data_collection '<i>APEX2</i> (Bruker, 2008)'
_computing_data_reduction '<i>SAINT</i> (Bruker, 2008)'
_computing_structure_refinement 'SHELXL-2016/6 (Sheldrick, 2016)'
_computing_structure_solution 'SHELXS-2016/6 (Sheldrick, 2016)'
_diffrn_ambient_temperature 100(2)
_diffrn_detector 'Bruker APEX2 area detector'
_diffrn_detector_area_resol_mean 7.9
_diffrn_detector_type 'CCD area detector'
_diffrn_measured_fraction_theta_full 0.999
_diffrn_measured_fraction_theta_max 0.990
_diffrn_measurement_device 'three-circle diffractometer'
_diffrn_measurement_device_type 'BRUKER APEXII'
_diffrn_measurement_method '\w and \f scans'
_diffrn_radiation_monochromator 'mirror optics'
_diffrn_radiation_probe x-ray
_diffrn_radiation_type MoK\a
_diffrn_radiation_wavelength 0.71073
_diffrn_reflns_av_R_equivalents 0.0545
_diffrn_reflns_av_unetI/netI 0.0673
_diffrn_reflns_Laue_measured_fraction_full 0.999
_diffrn_reflns_Laue_measured_fraction_max 0.990
_diffrn_reflns_limit_h_max 12
_diffrn_reflns_limit_h_min -12
_diffrn_reflns_limit_k_max 13
_diffrn_reflns_limit_k_min -13
_diffrn_reflns_limit_l_max 19
_diffrn_reflns_limit_l_min -19
_diffrn_reflns_number 17862
_diffrn_reflns_point_group_measured_fraction_full 0.999
_diffrn_reflns_point_group_measured_fraction_max 0.990
_diffrn_reflns_theta_full 25.242
_diffrn_reflns_theta_max 27.840
_diffrn_reflns_theta_min 2.401
_diffrn_source 'microfocus sealed X-ray tube'
_diffrn_source_type 'Incoatec I\ms'
_exptl_absorpt_coefficient_mu 1.400
_exptl_absorpt_correction_T_max 0.7456
_exptl_absorpt_correction_T_min 0.6175
_exptl_absorpt_correction_type multi-scan
_exptl_absorpt_process_details
;
SADABS-2012/1 (Bruker,2012) was used for absorption correction.
wR2(int) was 0.0809 before and 0.0647 after correction.
The Ratio of minimum to maximum transmission is 0.8282.
The \l/2 correction factor is 0.0015.
;
_exptl_crystal_colour red
_exptl_crystal_density_diffrn 1.796
_exptl_crystal_description plate
_exptl_crystal_F_000 816
_exptl_crystal_size_max 0.380
_exptl_crystal_size_mid 0.220
_exptl_crystal_size_min 0.080
_refine_diff_density_max 0.603
_refine_diff_density_min -0.850
_refine_diff_density_rms 0.108
_refine_ls_abs_structure_details
;
 Refined as an inversion twin.
;
_refine_ls_abs_structure_Flack 0.02(7)
_refine_ls_extinction_method none
_refine_ls_goodness_of_fit_ref 1.007
_refine_ls_hydrogen_treatment constr
_refine_ls_matrix_type full
_refine_ls_number_parameters 364
_refine_ls_number_reflns 6938
_refine_ls_number_restraints 1
_refine_ls_restrained_S_all 1.007
_refine_ls_R_factor_all 0.0581
_refine_ls_R_factor_gt 0.0362
_refine_ls_shift/su_max 0.001
_refine_ls_shift/su_mean 0.000
_refine_ls_structure_factor_coef Fsqd
_refine_ls_weighting_details 'w=1/[\s^2^(Fo^2^)+(0.0201P)^2^] where P=(Fo^2^+2Fc^2^)/3'
_refine_ls_weighting_scheme calc
_refine_ls_wR_factor_gt 0.0711
_refine_ls_wR_factor_ref 0.0805
_reflns_Friedel_coverage 0.896
_reflns_Friedel_fraction_full 1.000
_reflns_Friedel_fraction_max 0.991
_reflns_number_gt 5223
_reflns_number_total 6938
_reflns_threshold_expression 'I > 2\s(I)'
_cod_data_source_file c7dt04451h2.cif
_cod_data_source_block smov_p_d1ch
_cod_depositor_comments 'Adding full bibliography for 7045278.cif.'
_cod_database_code 7045278
_shelx_shelxl_version_number 2016/6
_shelx_space_group_comment
;
The symmetry employed for this shelxl refinement is uniquely defined
by the following loop, which should always be used as a source of
symmetry information in preference to the above space-group names.
They are only intended as comments.
;
_shelx_estimated_absorpt_t_min 0.618
_shelx_estimated_absorpt_t_max 0.896

loop_
_space_group_symop_operation_xyz
'x, y, z'
'-x, y+1/2, -z'

loop_
_atom_site_label
_atom_site_type_symbol
_atom_site_fract_x
_atom_site_fract_y
_atom_site_fract_z
_atom_site_U_iso_or_equiv
_atom_site_adp_type
_atom_site_occupancy
_atom_site_site_symmetry_order
_atom_site_calc_flag
_atom_site_refinement_flags_posn
_atom_site_refinement_flags_adp
C1' C 0.9384(10) 0.4106(9) 0.6844(7) 0.017(2) Uani 1 1 d . .
C1 C 0.5668(9) 0.6031(9) 0.3148(6) 0.013(2) Uani 1 1 d . .
C2' C 1.0489(9) 0.3675(10) 0.6363(7) 0.019(2) Uani 1 1 d . .
H2' H 1.063710 0.276876 0.628757 0.023 Uiso 1 1 calc R U
C2 C 0.5953(9) 0.4676(8) 0.3082(6) 0.016(2) Uani 1 1 d . .
H2 H 0.673782 0.438669 0.280459 0.020 Uiso 1 1 calc R U
C3' C 1.1373(11) 0.4586(11) 0.5995(7) 0.026(3) Uani 1 1 d . .
H3' H 1.214248 0.429427 0.570194 0.031 Uiso 1 1 calc R U
C3 C 0.5058(9) 0.3770(10) 0.3435(7) 0.021(2) Uani 1 1 d . .
H3 H 0.525322 0.286661 0.339114 0.025 Uiso 1 1 calc R U
C4 C 0.3879(12) 0.4163(10) 0.3852(7) 0.027(3) Uani 1 1 d . .
H4 H 0.326254 0.353750 0.405880 0.032 Uiso 1 1 calc R U
C4' C 1.1105(11) 0.5925(10) 0.6066(7) 0.024(3) Uani 1 1 d . .
H4' H 1.169085 0.653941 0.581427 0.028 Uiso 1 1 calc R U
C5' C 0.9969(11) 0.6362(10) 0.6509(7) 0.028(3) Uani 1 1 d . .
H5' H 0.977367 0.726678 0.653839 0.034 Uiso 1 1 calc R U
C5 C 0.3638(10) 0.5523(9) 0.3953(7) 0.017(2) Uani 1 1 d . .
H5 H 0.288031 0.580734 0.426073 0.021 Uiso 1 1 calc R U
C6' C 0.9111(10) 0.5435(9) 0.6914(6) 0.025(3) Uani 1 1 d . .
H6' H 0.836250 0.572403 0.722908 0.029 Uiso 1 1 calc R U
C6 C 0.4508(9) 0.6446(9) 0.3602(6) 0.016(2) Uani 1 1 d . .
H6 H 0.432718 0.734845 0.366508 0.019 Uiso 1 1 calc R U
C7' C 0.8506(8) 0.3079(9) 0.7249(5) 0.019(2) Uani 1 1 d . .
H7B' H 0.836459 0.234312 0.682596 0.023 Uiso 1 1 calc R U
H7A' H 0.759880 0.345590 0.734380 0.023 Uiso 1 1 calc R U
C7 C 0.6595(8) 0.7032(9) 0.2786(5) 0.018(2) Uani 1 1 d . .
H7A H 0.755052 0.671249 0.283217 0.021 Uiso 1 1 calc R U
H8 H 0.655868 0.784872 0.313409 0.021 Uiso 1 1 calc R U
C8' C 0.9172(9) 0.2557(8) 0.8159(5) 0.020(2) Uani 1 1 d . .
H8' H 1.018722 0.259796 0.812977 0.024 Uiso 1 1 calc R U
C8 C 0.6113(8) 0.7287(8) 0.1800(5) 0.020(2) Uani 1 1 d . .
H9 H 0.513990 0.758808 0.177152 0.024 Uiso 1 1 calc R U
C9' C 0.8821(8) 0.3389(9) 0.8935(5) 0.029(2) Uani 1 1 d . .
C9 C 0.6981(8) 0.8360(7) 0.1402(5) 0.0244(16) Uani 1 1 d . .
C10 C 0.7502(9) 1.0609(7) 0.1455(5) 0.0324(18) Uani 1 1 d . .
H10B H 0.736067 1.070057 0.079772 0.039 Uiso 1 1 calc R U
H2A H 0.848968 1.047533 0.161700 0.039 Uiso 1 1 calc R U
C10' C 0.8574(10) 0.5601(8) 0.9405(5) 0.039(2) Uani 1 1 d . .
H10C H 0.925947 0.630711 0.948934 0.046 Uiso 1 1 calc R U
H10D H 0.846570 0.518868 0.999126 0.046 Uiso 1 1 calc R U
C11' C 0.7203(10) 0.6152(8) 0.9018(6) 0.044(2) Uani 1 1 d . .
H14E H 0.687584 0.680411 0.942848 0.066 Uiso 1 1 calc R U
H11D H 0.732248 0.656009 0.843889 0.066 Uiso 1 1 calc R U
H14F H 0.653182 0.544604 0.893885 0.066 Uiso 1 1 calc R U
C11 C 0.7012(9) 1.1794(8) 0.1901(6) 0.040(2) Uani 1 1 d . .
H11A H 0.752061 1.255436 0.171219 0.060 Uiso 1 1 calc R U
H11B H 0.603370 1.191611 0.173419 0.060 Uiso 1 1 calc R U
H11C H 0.715783 1.169184 0.254994 0.060 Uiso 1 1 calc R U
C12 C 0.5057(8) 0.5445(8) 0.0986(5) 0.0274(17) Uani 1 1 d . .
C12' C 0.9766(7) 0.0261(7) 0.8358(4) 0.0214(15) Uani 1 1 d . .
C13 C 0.5269(9) 0.4231(8) 0.0473(6) 0.037(2) Uani 1 1 d . .
H13A H 0.495955 0.436856 -0.015621 0.056 Uiso 1 1 calc R U
H13B H 0.474453 0.351985 0.071604 0.056 Uiso 1 1 calc R U
H13C H 0.624420 0.400650 0.052073 0.056 Uiso 1 1 calc R U
C13' C 0.9212(8) -0.1089(7) 0.8546(6) 0.034(2) Uani 1 1 d . .
H13D H 0.831906 -0.100801 0.879278 0.051 Uiso 1 1 calc R U
H13E H 0.984982 -0.153972 0.897600 0.051 Uiso 1 1 calc R U
H13F H 0.911160 -0.158947 0.798843 0.051 Uiso 1 1 calc R U
Cl1 Cl 0.49810(19) 0.5211(3) 0.59746(13) 0.0213(6) Uani 1 1 d . .
Cl2 Cl 0.75581(17) 0.6596(3) 0.49664(11) 0.0155(7) Uani 1 1 d . .
Cl3 Cl 0.99430(19) 0.4899(3) 0.40083(12) 0.0205(6) Uani 1 1 d . .
Cl4 Cl 0.7395(2) 0.3518(3) 0.50544(12) 0.0153(7) Uani 1 1 d . .
N1 N 0.6180(7) 0.6120(7) 0.1264(4) 0.0222(15) Uani 1 1 d . .
H1 H 0.698262 0.584622 0.111545 0.027 Uiso 1 1 calc R U
N2 N 0.8818(6) 0.1206(6) 0.8304(4) 0.0215(14) Uani 1 1 d . .
H2'' H 0.795651 0.100091 0.835720 0.026 Uiso 1 1 calc R U
O1 O 0.6717(6) 0.9516(5) 0.1756(3) 0.0301(13) Uani 1 1 d . .
O2 O 0.7789(5) 0.8182(5) 0.0849(3) 0.0265(12) Uani 1 1 d . .
O3 O 0.3896(6) 0.5811(6) 0.1141(4) 0.0462(16) Uani 1 1 d . .
O4 O 0.9021(6) 0.4641(5) 0.8777(3) 0.0272(13) Uani 1 1 d . .
O5 O 0.8404(8) 0.2973(6) 0.9614(4) 0.060(2) Uani 1 1 d . .
O6 O 1.0996(5) 0.0449(5) 0.8282(3) 0.0274(12) Uani 1 1 d . .
Ru1 Ru 0.57010(6) 0.51193(4) 0.44766(4) 0.01295(18) Uani 1 1 d . .
Ru2 Ru 0.92690(6) 0.49929(4) 0.55124(4) 0.01267(18) Uani 1 1 d . .

loop_
_atom_site_aniso_label
_atom_site_aniso_U_11
_atom_site_aniso_U_22
_atom_site_aniso_U_33
_atom_site_aniso_U_23
_atom_site_aniso_U_13
_atom_site_aniso_U_12
C1' 0.015(5) 0.023(6) 0.012(5) 0.003(4) 0.000(4) -0.007(5)
C1 0.010(5) 0.014(5) 0.015(5) 0.001(4) -0.001(4) 0.005(4)
C2' 0.013(6) 0.022(6) 0.021(6) 0.007(5) -0.002(4) 0.005(5)
C2 0.024(5) 0.012(6) 0.013(5) -0.003(4) -0.003(4) 0.002(4)
C3' 0.010(5) 0.040(7) 0.027(6) 0.007(5) -0.007(4) -0.002(5)
C3 0.019(6) 0.016(6) 0.024(6) 0.002(4) -0.010(4) 0.000(4)
C4 0.029(6) 0.027(7) 0.024(6) 0.008(5) -0.012(5) -0.014(5)
C4' 0.016(5) 0.036(7) 0.018(5) 0.002(5) -0.007(4) -0.015(5)
C5' 0.052(8) 0.014(6) 0.016(6) 0.000(4) -0.016(5) -0.003(5)
C5 0.008(4) 0.024(6) 0.020(5) 0.006(4) 0.000(4) 0.004(4)
C6' 0.028(5) 0.027(7) 0.019(5) -0.002(5) 0.001(4) 0.006(5)
C6 0.010(5) 0.020(6) 0.017(5) 0.004(4) -0.004(4) 0.002(4)
C7' 0.014(4) 0.022(5) 0.023(5) -0.007(4) 0.004(4) -0.005(4)
C7 0.015(4) 0.026(6) 0.011(4) 0.007(4) -0.003(3) -0.003(4)
C8' 0.021(5) 0.017(4) 0.021(4) 0.004(3) 0.000(3) -0.006(3)
C8 0.012(4) 0.023(5) 0.025(4) 0.007(3) -0.001(3) -0.004(3)
C9' 0.024(4) 0.037(5) 0.027(5) -0.001(4) 0.003(3) -0.005(4)
C9 0.021(4) 0.033(4) 0.019(4) 0.005(3) -0.007(3) 0.002(3)
C10 0.031(5) 0.025(4) 0.040(5) 0.006(3) -0.004(4) -0.004(4)
C10' 0.063(7) 0.032(4) 0.022(4) -0.005(3) 0.012(4) -0.006(4)
C11' 0.058(6) 0.033(5) 0.045(5) 0.002(4) 0.020(5) 0.011(4)
C11 0.038(5) 0.029(4) 0.052(6) 0.006(4) -0.006(4) 0.003(4)
C12 0.020(4) 0.037(5) 0.024(4) 0.006(3) -0.007(3) -0.004(4)
C12' 0.024(4) 0.022(4) 0.018(3) 0.000(3) 0.002(3) -0.005(3)
C13 0.034(5) 0.036(5) 0.039(5) -0.003(4) -0.011(4) -0.012(4)
C13' 0.029(5) 0.020(4) 0.053(6) 0.007(4) 0.007(4) 0.002(4)
Cl1 0.0200(10) 0.0240(16) 0.0208(11) -0.0020(12) 0.0074(8) -0.0012(12)
Cl2 0.0137(16) 0.0128(17) 0.0198(16) 0.0004(8) -0.0004(12) 0.0007(9)
Cl3 0.0205(10) 0.0242(16) 0.0177(10) 0.0026(12) 0.0068(8) 0.0036(12)
Cl4 0.0140(16) 0.0106(16) 0.0207(16) -0.0004(8) -0.0021(12) 0.0018(9)
N1 0.018(3) 0.030(4) 0.019(3) -0.007(3) 0.005(3) -0.003(4)
N2 0.021(4) 0.018(3) 0.025(3) 0.008(3) 0.002(3) -0.006(3)
O1 0.033(3) 0.028(3) 0.030(3) 0.001(2) 0.005(3) 0.001(3)
O2 0.021(3) 0.031(3) 0.028(3) 0.007(2) 0.007(2) 0.002(2)
O3 0.015(3) 0.064(4) 0.059(4) -0.003(3) -0.002(3) -0.011(3)
O4 0.039(4) 0.023(3) 0.020(3) 0.000(2) 0.004(2) -0.001(3)
O5 0.112(6) 0.044(4) 0.028(3) -0.006(3) 0.030(4) -0.031(4)
O6 0.021(3) 0.033(3) 0.028(3) -0.002(2) 0.001(2) -0.001(2)
Ru1 0.0103(3) 0.0131(5) 0.0153(3) 0.0007(4) 0.0005(2) 0.0005(4)
Ru2 0.0110(3) 0.0135(5) 0.0135(3) 0.0012(4) 0.0003(2) 0.0002(4)

loop_
_atom_type_symbol
_atom_type_description
_atom_type_scat_dispersion_real
_atom_type_scat_dispersion_imag
_atom_type_scat_source
C C 0.0033 0.0016 'International Tables Vol C Tables 4.2.6.8 and 6.1.1.4'
H H 0.0000 0.0000 'International Tables Vol C Tables 4.2.6.8 and 6.1.1.4'
Cl Cl 0.1484 0.1585 'International Tables Vol C Tables 4.2.6.8 and 6.1.1.4'
N N 0.0061 0.0033 'International Tables Vol C Tables 4.2.6.8 and 6.1.1.4'
O O 0.0106 0.0060 'International Tables Vol C Tables 4.2.6.8 and 6.1.1.4'
Ru Ru -1.2594 0.8363 'International Tables Vol C Tables 4.2.6.8 and 6.1.1.4'

loop_
_geom_angle_atom_site_label_1
_geom_angle_atom_site_label_2
_geom_angle_atom_site_label_3
_geom_angle
C6' C1' C2' 120.1(9)
C6' C1' C7' 122.1(9)
C2' C1' C7' 117.8(8)
C6' C1' Ru2 70.5(6)
C2' C1' Ru2 69.7(6)
C7' C1' Ru2 131.6(7)
C2 C1 C6 119.3(9)
C2 C1 C7 121.2(8)
C6 C1 C7 119.5(8)
C2 C1 Ru1 70.0(6)
C6 C1 Ru1 69.7(5)
C7 C1 Ru1 130.7(6)
C3' C2' C1' 120.4(9)
C3' C2' Ru2 71.5(6)
C1' C2' Ru2 72.3(6)
C3 C2 C1 119.3(9)
C3 C2 Ru1 70.0(5)
C1 C2 Ru1 72.1(6)
C4' C3' C2' 119.6(11)
C4' C3' Ru2 70.1(8)
C2' C3' Ru2 70.4(6)
C2 C3 C4 122.0(10)
C2 C3 Ru1 72.0(5)
C4 C3 Ru1 72.4(6)
C3 C4 C5 118.3(10)
C3 C4 Ru1 69.5(6)
C5 C4 Ru1 69.6(7)
C3' C4' C5' 120.3(11)
C3' C4' Ru2 72.0(7)
C5' C4' Ru2 69.9(6)
C4' C5' C6' 119.8(10)
C4' C5' Ru2 71.5(6)
C6' C5' Ru2 72.1(6)
C6 C5 C4 120.7(11)
C6 C5 Ru1 71.7(6)
C4 C5 Ru1 72.1(7)
C1' C6' C5' 119.6(10)
C1' C6' Ru2 72.2(7)
C5' C6' Ru2 68.9(6)
C5 C6 C1 120.3(9)
C5 C6 Ru1 70.4(5)
C1 C6 Ru1 72.0(5)
C1' C7' C8' 112.2(7)
C1 C7 C8 108.3(7)
N2 C8' C9' 110.8(6)
N2 C8' C7' 111.7(7)
C9' C8' C7' 112.2(7)
N1 C8 C9 109.0(6)
N1 C8 C7 111.7(7)
C9 C8 C7 110.8(7)
O5 C9' O4 124.0(8)
O5 C9' C8' 124.5(8)
O4 C9' C8' 111.5(7)
O2 C9 O1 124.5(7)
O2 C9 C8 124.8(7)
O1 C9 C8 110.7(6)
O1 C10 C11 107.2(6)
O4 C10' C11' 107.7(7)
O3 C12 N1 121.9(8)
O3 C12 C13 121.3(8)
N1 C12 C13 116.8(7)
O6 C12' N2 123.9(6)
O6 C12' C13' 121.6(7)
N2 C12' C13' 114.6(6)
Ru1 Cl2 Ru2 99.16(11)
Ru2 Cl4 Ru1 99.11(11)
C12 N1 C8 122.0(7)
C12' N2 C8' 121.9(6)
C9 O1 C10 116.2(5)
C9' O4 C10' 119.1(6)
C3 Ru1 C5 69.1(4)
C3 Ru1 C6 81.4(3)
C5 Ru1 C6 37.9(3)
C3 Ru1 C2 38.1(3)
C5 Ru1 C2 82.0(4)
C6 Ru1 C2 69.2(3)
C3 Ru1 C4 38.1(4)
C5 Ru1 C4 38.4(3)
C6 Ru1 C4 68.7(4)
C2 Ru1 C4 69.0(4)
C3 Ru1 C1 68.4(3)
C5 Ru1 C1 68.8(3)
C6 Ru1 C1 38.3(3)
C2 Ru1 C1 38.0(3)
C4 Ru1 C1 81.2(4)
C3 Ru1 Cl1 127.9(2)
C5 Ru1 Cl1 90.0(3)
C6 Ru1 Cl1 111.0(2)
C2 Ru1 Cl1 165.8(2)
C4 Ru1 Cl1 97.5(3)
C1 Ru1 Cl1 147.6(2)
C3 Ru1 Cl2 142.3(2)
C5 Ru1 Cl2 130.5(3)
C6 Ru1 Cl2 98.5(3)
C2 Ru1 Cl2 106.5(2)
C4 Ru1 Cl2 167.2(3)
C1 Ru1 Cl2 88.2(3)
Cl1 Ru1 Cl2 87.66(7)
C3 Ru1 Cl4 88.7(3)
C5 Ru1 Cl4 148.3(3)
C6 Ru1 Cl4 162.8(2)
C2 Ru1 Cl4 94.4(2)
C4 Ru1 Cl4 111.1(3)
C1 Ru1 Cl4 124.7(2)
Cl1 Ru1 Cl4 86.23(8)
Cl2 Ru1 Cl4 80.83(6)
C5' Ru2 C4' 38.6(4)
C5' Ru2 C2' 82.2(3)
C4' Ru2 C2' 69.0(4)
C5' Ru2 C6' 39.0(3)
C4' Ru2 C6' 69.6(4)
C2' Ru2 C6' 68.5(4)
C5' Ru2 C3' 69.2(4)
C4' Ru2 C3' 37.9(4)
C2' Ru2 C3' 38.2(3)
C6' Ru2 C3' 81.5(4)
C5' Ru2 C1' 69.0(4)
C4' Ru2 C1' 81.3(4)
C2' Ru2 C1' 38.0(3)
C6' Ru2 C1' 37.3(3)
C3' Ru2 C1' 68.6(4)
C5' Ru2 Cl3 126.2(3)
C4' Ru2 Cl3 95.7(3)
C2' Ru2 Cl3 110.6(3)
C6' Ru2 Cl3 164.8(3)
C3' Ru2 Cl3 89.1(3)
C1' Ru2 Cl3 147.3(3)
C5' Ru2 Cl4 143.5(3)
C4' Ru2 Cl4 167.5(3)
C2' Ru2 Cl4 98.5(3)
C6' Ru2 Cl4 107.2(3)
C3' Ru2 Cl4 130.5(3)
C1' Ru2 Cl4 89.1(3)
Cl3 Ru2 Cl4 88.00(8)
C5' Ru2 Cl2 88.1(3)
C4' Ru2 Cl2 111.2(3)
C2' Ru2 Cl2 162.7(2)
C6' Ru2 Cl2 95.0(3)
C3' Ru2 Cl2 148.2(3)
C1' Ru2 Cl2 124.9(3)
Cl3 Ru2 Cl2 86.70(8)
Cl4 Ru2 Cl2 80.87(6)

loop_
_geom_bond_atom_site_label_1
_geom_bond_atom_site_label_2
_geom_bond_distance
C1' C6' 1.397(12)
C1' C2' 1.416(12)
C1' C7' 1.518(12)
C1' Ru2 2.192(10)
C1 C2 1.423(12)
C1 C6 1.435(11)
C1 C7 1.500(12)
C1 Ru1 2.202(9)
C2' C3' 1.416(13)
C2' Ru2 2.159(10)
C2 C3 1.409(11)
C2 Ru1 2.174(8)
C3' C4' 1.405(13)
C3' Ru2 2.173(11)
C3 C4 1.415(14)
C3 Ru1 2.148(10)
C4 C5 1.426(12)
C4 Ru1 2.186(11)
C4' C5' 1.413(14)
C4' Ru2 2.149(11)
C5' C6' 1.436(13)
C5' Ru2 2.128(10)
C5 C6 1.404(12)
C5 Ru1 2.153(10)
C6' Ru2 2.170(10)
C6 Ru1 2.171(9)
C7' C8' 1.563(11)
C7 C8 1.541(11)
C8' N2 1.450(9)
C8' C9' 1.506(11)
C8 N1 1.448(10)
C8 C9 1.540(10)
C9' O5 1.205(9)
C9' O4 1.325(9)
C9 O2 1.205(8)
C9 O1 1.334(9)
C10 O1 1.452(9)
C10 C11 1.485(10)
C10' O4 1.454(8)
C10' C11' 1.532(12)
C12 O3 1.237(9)
C12 N1 1.340(9)
C12 C13 1.488(11)
C12' O6 1.235(8)
C12' N2 1.342(9)
C12' C13' 1.523(9)
Cl1 Ru1 2.410(2)
Cl2 Ru1 2.439(2)
Cl2 Ru2 2.446(2)
Cl3 Ru2 2.4026(19)
Cl4 Ru2 2.439(2)
Cl4 Ru1 2.448(2)
